data_7212161
loop_
_publ_author_name
'Kim, Hyun Jee'
'Sultana, Kaniz Fatima'
'Lee, Jai Young'
'Lee, Shim Sung'

_publ_section_title
;
 Endo- and/or exocyclic silver(i) and mercury(ii) complexes of an
 NO2S2-macrocycle: effect of ligand ratio and anion
;
_journal_issue 5
_journal_name_full CrystEngComm
_journal_page_first 1494
_journal_paper_doi 10.1039/b921033d
_journal_volume 12
_journal_year 2010
_chemical_formula_sum 'C23 H23 Cl2 Hg N O10 S2'
_chemical_formula_weight 809.03
_chemical_name_systematic
;
?
;
_space_group_IT_number 43
_symmetry_cell_setting orthorhombic
_symmetry_space_group_name_Hall 'F 2 -2d'
_symmetry_space_group_name_H-M 'F d d 2'
_atom_sites_solution_hydrogens geom
_atom_sites_solution_primary direct
_atom_sites_solution_secondary difmap
_audit_creation_method SHELXTL
_cell_angle_alpha 90.00
_cell_angle_beta 90.00
_cell_angle_gamma 90.00
_cell_formula_units_Z 8
_cell_length_a 30.1951(15)
_cell_length_b 12.3606(6)
_cell_length_c 13.9210(7)
_cell_measurement_reflns_used 5177
_cell_measurement_temperature 173(2)
_cell_measurement_theta_max 28.20
_cell_measurement_theta_min 2.30
_cell_volume 5195.7(4)
_computing_cell_refinement 'Bruker SMART'
_computing_data_collection 'Bruker SMART'
_computing_data_reduction 'Bruker SAINT'
_computing_molecular_graphics 'Bruker SHELXTL'
_computing_publication_material 'Bruker SHELXTL'
_computing_structure_refinement 'Bruker SHELXTL'
_computing_structure_solution 'Bruker SHELXTL'
_diffrn_ambient_temperature 173(2)
_diffrn_measured_fraction_theta_full 0.987
_diffrn_measured_fraction_theta_max 0.987
_diffrn_measurement_device_type 'CCD area detector'
_diffrn_measurement_method 'phi and omega scans'
_diffrn_radiation_monochromator graphite
_diffrn_radiation_source 'fine-focus sealed tube'
_diffrn_radiation_type MoK\a
_diffrn_radiation_wavelength 0.71073
_diffrn_reflns_av_R_equivalents 0.0220
_diffrn_reflns_av_sigmaI/netI 0.0409
_diffrn_reflns_limit_h_max 24
_diffrn_reflns_limit_h_min -37
_diffrn_reflns_limit_k_max 15
_diffrn_reflns_limit_k_min -13
_diffrn_reflns_limit_l_max 13
_diffrn_reflns_limit_l_min -17
_diffrn_reflns_number 6730
_diffrn_reflns_theta_full 25.99
_diffrn_reflns_theta_max 25.99
_diffrn_reflns_theta_min 2.30
_exptl_absorpt_coefficient_mu 6.350
_exptl_absorpt_correction_T_max 0.5692
_exptl_absorpt_correction_T_min 0.3632
_exptl_absorpt_correction_type multi-scan
_exptl_crystal_colour Colorless
_exptl_crystal_density_diffrn 2.069
_exptl_crystal_density_method 'not measured'
_exptl_crystal_description block
_exptl_crystal_F_000 3152
_exptl_crystal_size_max 0.20
_exptl_crystal_size_mid 0.20
_exptl_crystal_size_min 0.10
_refine_diff_density_max 1.150
_refine_diff_density_min -0.531
_refine_diff_density_rms 0.095
_refine_ls_abs_structure_details 'Flack H D (1983), Acta Cryst. A39, 876-881'
_refine_ls_abs_structure_Flack 0.013(8)
_refine_ls_extinction_method none
_refine_ls_goodness_of_fit_ref 1.111
_refine_ls_hydrogen_treatment constr
_refine_ls_matrix_type full
_refine_ls_number_parameters 178
_refine_ls_number_reflns 2179
_refine_ls_number_restraints 1
_refine_ls_restrained_S_all 1.110
_refine_ls_R_factor_all 0.0278
_refine_ls_R_factor_gt 0.0240
_refine_ls_shift/su_max 0.000
_refine_ls_shift/su_mean 0.000
_refine_ls_structure_factor_coef Fsqd
_refine_ls_weighting_details 'calc w=1/[\s^2^(Fo^2^)+(0.0264P)^2^+0.0000P] where P=(Fo^2^+2Fc^2^)/3'
_refine_ls_weighting_scheme calc
_refine_ls_wR_factor_gt 0.0585
_refine_ls_wR_factor_ref 0.0602
_reflns_number_gt 1990
_reflns_number_total 2179
_reflns_threshold_expression >2sigma(I)
_cod_data_source_file b921033d.txt
_cod_data_source_block Complex3
_cod_depositor_comments
;
The following automatic conversions were performed:

'_symmetry_cell_setting' value 'Orthorhombic' changed to
'orthorhombic' according to
/home/saulius/struct/CIF-dictionaries/cif_core.dic dictionary named
'cif_core.dic' version 2.4.2 from 2011-04-26.

Automatic conversion script
Id: cif_fix_values 1891 2012-01-12 08:04:46Z andrius 
;
_cod_original_sg_symbol_H-M Fdd2
_cod_database_code 7212161

loop_
_symmetry_equiv_pos_as_xyz
'x, y, z'
'-x, -y, z'
'x+1/4, -y+1/4, z+1/4'
'-x+1/4, y+1/4, z+1/4'
'x, y+1/2, z+1/2'
'-x, -y+1/2, z+1/2'
'x+1/4, -y+3/4, z+3/4'
'-x+1/4, y+3/4, z+3/4'
'x+1/2, y, z+1/2'
'-x+1/2, -y, z+1/2'
'x+3/4, -y+1/4, z+3/4'
'-x+3/4, y+1/4, z+3/4'
'x+1/2, y+1/2, z'
'-x+1/2, -y+1/2, z'
'x+3/4, -y+3/4, z+1/4'
'-x+3/4, y+3/4, z+1/4'

loop_
_atom_site_label
_atom_site_type_symbol
_atom_site_fract_x
_atom_site_fract_y
_atom_site_fract_z
_atom_site_U_iso_or_equiv
_atom_site_adp_type
_atom_site_occupancy
_atom_site_symmetry_multiplicity
_atom_site_calc_flag
_atom_site_refinement_flags
Hg Hg 0.5000 0.0000 0.49989(3) 0.03188(10) Uani 1 2 d S
Cl Cl 0.56575(5) 0.26372(10) 0.43315(13) 0.0357(3) Uani 1 1 d .
S1 S 0.49617(4) 0.13938(12) 0.63135(10) 0.0319(3) Uani 1 1 d .
O1 O 0.42897(11) 0.0884(3) 0.4399(3) 0.0275(8) Uani 1 1 d .
O2 O 0.5495(4) 0.2343(5) 0.3370(6) 0.103(3) Uani 1 1 d .
O3 O 0.6047(2) 0.3180(6) 0.4146(9) 0.134(4) Uani 1 1 d .
O4 O 0.5317(3) 0.3185(6) 0.4729(6) 0.135(4) Uani 1 1 d .
O5 O 0.57364(15) 0.1638(3) 0.4820(3) 0.0431(11) Uani 1 1 d .
N N 0.5000 0.0000 0.3437(5) 0.0258(14) Uani 1 2 d S
C1 C 0.41988(19) 0.0374(4) 0.3498(4) 0.0281(12) Uani 1 1 d .
H1A H 0.3991 0.0825 0.3120 0.034 Uiso 1 1 calc R
H1B H 0.4059 -0.0339 0.3608 0.034 Uiso 1 1 calc R
C2 C 0.39423(16) 0.0959(4) 0.5062(4) 0.0253(10) Uani 1 1 d .
C3 C 0.35355(17) 0.0498(4) 0.4903(5) 0.0291(11) Uani 1 1 d .
H3B H 0.3479 0.0116 0.4324 0.035 Uiso 1 1 calc R
C4 C 0.3204(2) 0.0597(5) 0.5602(5) 0.0346(13) Uani 1 1 d .
H4B H 0.2925 0.0254 0.5511 0.042 Uiso 1 1 calc R
C5 C 0.3284(2) 0.1200(5) 0.6433(5) 0.0372(14) Uani 1 1 d .
H5B H 0.3058 0.1296 0.6900 0.045 Uiso 1 1 calc R
C6 C 0.3700(2) 0.1658(4) 0.6568(4) 0.0351(13) Uani 1 1 d .
H6A H 0.3757 0.2051 0.7140 0.042 Uiso 1 1 calc R
C7 C 0.40335(19) 0.1554(4) 0.5883(4) 0.0282(12) Uani 1 1 d .
C8 C 0.4462(2) 0.2144(5) 0.6031(5) 0.0370(14) Uani 1 1 d .
H8A H 0.4415 0.2674 0.6554 0.044 Uiso 1 1 calc R
H8B H 0.4522 0.2565 0.5439 0.044 Uiso 1 1 calc R
C9 C 0.48264(19) 0.0461(4) 0.7277(4) 0.0270(12) Uani 1 1 d .
H9A H 0.4831 0.0843 0.7902 0.032 Uiso 1 1 calc R
H9B H 0.4526 0.0158 0.7178 0.032 Uiso 1 1 calc R
C10 C 0.5000 0.0000 0.1453(7) 0.037(2) Uani 1 2 d S
H10A H 0.5000 0.0000 0.0771 0.045 Uiso 1 2 calc SR
C11 C 0.4617(2) 0.0239(4) 0.1951(5) 0.0335(13) Uani 1 1 d .
H11A H 0.4352 0.0408 0.1617 0.040 Uiso 1 1 calc R
C12 C 0.46256(19) 0.0230(4) 0.2951(4) 0.0259(12) Uani 1 1 d .

loop_
_atom_site_aniso_label
_atom_site_aniso_U_11
_atom_site_aniso_U_22
_atom_site_aniso_U_33
_atom_site_aniso_U_23
_atom_site_aniso_U_13
_atom_site_aniso_U_12
Hg 0.02481(14) 0.05349(16) 0.01734(13) 0.000 0.000 0.00091(17)
Cl 0.0288(8) 0.0325(7) 0.0460(10) 0.0062(6) 0.0000(7) 0.0003(5)
S1 0.0353(8) 0.0375(7) 0.0228(7) 0.0030(5) -0.0033(6) -0.0127(6)
O1 0.0246(19) 0.0371(18) 0.0207(19) -0.0036(15) -0.0031(15) -0.0040(15)
O2 0.169(9) 0.080(5) 0.059(5) -0.001(3) -0.022(5) 0.038(4)
O3 0.081(5) 0.078(5) 0.243(12) 0.073(6) 0.024(6) -0.008(4)
O4 0.166(8) 0.112(6) 0.127(8) 0.061(5) 0.091(6) 0.094(6)
O5 0.045(3) 0.040(2) 0.044(3) 0.006(2) -0.007(2) 0.0067(18)
N 0.030(4) 0.028(3) 0.019(3) 0.000 0.000 -0.008(3)
C1 0.030(3) 0.034(3) 0.021(3) -0.003(2) -0.001(2) -0.006(2)
C2 0.028(3) 0.027(2) 0.021(3) 0.002(2) 0.001(2) 0.0084(19)
C3 0.030(3) 0.030(2) 0.028(3) 0.005(2) 0.005(2) 0.003(2)
C4 0.031(3) 0.033(3) 0.040(3) 0.012(2) -0.007(3) 0.003(2)
C5 0.038(4) 0.043(3) 0.030(3) 0.013(3) 0.011(3) 0.018(3)
C6 0.047(4) 0.036(3) 0.023(3) 0.001(2) -0.003(3) 0.005(3)
C7 0.036(3) 0.022(2) 0.026(3) 0.000(2) -0.007(2) 0.001(2)
C8 0.049(4) 0.030(3) 0.032(4) -0.007(3) 0.000(3) 0.000(3)
C9 0.027(3) 0.034(3) 0.020(3) 0.005(2) -0.001(2) -0.004(2)
C10 0.050(6) 0.040(4) 0.021(4) 0.000 0.000 0.009(4)
C11 0.038(4) 0.040(3) 0.022(3) 0.002(2) -0.003(3) -0.003(2)
C12 0.028(3) 0.027(3) 0.023(3) -0.003(2) -0.003(2) -0.001(2)

loop_
_atom_type_symbol
_atom_type_description
_atom_type_scat_dispersion_real
_atom_type_scat_dispersion_imag
_atom_type_scat_source
C C 0.0033 0.0016 'International Tables Vol C Tables 4.2.6.8 and 6.1.1.4'
H H 0.0000 0.0000 'International Tables Vol C Tables 4.2.6.8 and 6.1.1.4'
N N 0.0061 0.0033 'International Tables Vol C Tables 4.2.6.8 and 6.1.1.4'
O O 0.0106 0.0060 'International Tables Vol C Tables 4.2.6.8 and 6.1.1.4'
S S 0.1246 0.1234 'International Tables Vol C Tables 4.2.6.8 and 6.1.1.4'
Cl Cl 0.1484 0.1585 'International Tables Vol C Tables 4.2.6.8 and 6.1.1.4'
Hg Hg -2.3894 9.2266 'International Tables Vol C Tables 4.2.6.8 and 6.1.1.4'

loop_
_geom_angle_atom_site_label_1
_geom_angle_atom_site_label_2
_geom_angle_atom_site_label_3
_geom_angle
_geom_angle_site_symmetry_1
_geom_angle_site_symmetry_3
N Hg S1 136.67(3) . .
N Hg S1 136.67(3) . 2_655
S1 Hg S1 86.67(6) . 2_655
N Hg O1 70.87(9) . .
S1 Hg O1 84.61(9) . .
S1 Hg O1 124.81(9) 2_655 .
N Hg O1 70.87(9) . 2_655
S1 Hg O1 124.81(9) . 2_655
S1 Hg O1 84.61(9) 2_655 2_655
O1 Hg O1 141.73(18) . 2_655
O4 Cl O3 118.8(6) . .
O4 Cl O5 111.5(4) . .
O3 Cl O5 111.5(4) . .
O4 Cl O2 104.1(6) . .
O3 Cl O2 103.6(7) . .
O5 Cl O2 105.9(3) . .
C8 S1 C9 107.4(3) . .
C8 S1 Hg 103.3(2) . .
C9 S1 Hg 96.47(19) . .
C2 O1 C1 117.6(4) . .
C2 O1 Hg 116.3(3) . .
C1 O1 Hg 105.0(3) . .
C12 N C12 119.7(7) 2_655 .
C12 N Hg 120.1(4) 2_655 .
C12 N Hg 120.1(4) . .
O1 C1 C12 109.3(4) . .
C3 C2 C7 122.1(5) . .
C3 C2 O1 122.4(5) . .
C7 C2 O1 115.5(5) . .
C2 C3 C4 119.4(6) . .
C5 C4 C3 119.8(6) . .
C6 C5 C4 119.1(6) . .
C5 C6 C7 121.6(6) . .
C2 C7 C6 118.0(5) . .
C2 C7 C8 122.9(5) . .
C6 C7 C8 119.1(5) . .
C7 C8 S1 119.9(4) . .
C9 C9 S1 108.4(4) 2_655 .
C11 C10 C11 119.7(9) 2_655 .
C10 C11 C12 119.0(6) . .
N C12 C11 121.3(6) . .
N C12 C1 119.2(5) . .
C11 C12 C1 119.2(5) . .

loop_
_geom_bond_atom_site_label_1
_geom_bond_atom_site_label_2
_geom_bond_distance
_geom_bond_site_symmetry_2
Hg N 2.174(7) .
Hg S1 2.5161(15) .
Hg S1 2.5161(15) 2_655
Hg O1 2.548(4) .
Hg O1 2.548(4) 2_655
Cl O4 1.349(6) .
Cl O3 1.378(6) .
Cl O5 1.430(4) .
Cl O2 1.471(9) .
S1 C8 1.814(7) .
S1 C9 1.816(5) .
O1 C2 1.401(6) .
O1 C1 1.430(6) .
N C12 1.348(7) 2_655
N C12 1.348(7) .
C1 C12 1.507(8) .
C2 C3 1.372(7) .
C2 C7 1.385(7) .
C3 C4 1.401(9) .
C4 C5 1.398(10) .
C5 C6 1.388(9) .
C6 C7 1.394(8) .
C7 C8 1.501(9) .
C9 C9 1.548(11) 2_655
C10 C11 1.381(8) 2_655
C10 C11 1.381(8) .
C11 C12 1.392(8) .
